data_1570040
loop_
_publ_author_name
'Goyal, Karan'
'Kukier, Garrett A.'
'Chen, Xiangyang'
'Turlik, Aneta'
'Houk, K. N.'
'Sarpong, Richmond'

_publ_section_title
;
 Rearrangement of a carboxy-substituted spiro[4.4]nonatriene to annulated
 fulvenes through a Pd(ii)-mediated 1,5-vinyl shift.
;
_journal_issue 42
_journal_name_full 'Chemical science'
_journal_page_first 11809
_journal_page_last 11817
_journal_paper_doi 10.1039/d3sc03222a
_journal_volume 14
_journal_year 2023
_chemical_formula_moiety 'C12 H12 O4'
_chemical_formula_sum 'C12 H12 O4'
_chemical_formula_weight 220.22
_space_group_crystal_system monoclinic
_space_group_IT_number 15
_space_group_name_Hall '-C 2yc'
_space_group_name_H-M_alt 'C 1 2/c 1'
_atom_sites_solution_hydrogens mixed
_atom_sites_solution_primary dual
_audit_creation_method SHELXL-2014/7
_audit_update_record
;
2023-03-02 deposited with the CCDC.	2023-09-20 downloaded from the CCDC.
;
_cell_angle_alpha 90
_cell_angle_beta 105.1660(10)
_cell_angle_gamma 90
_cell_formula_units_Z 16
_cell_length_a 17.1400(2)
_cell_length_b 8.09620(10)
_cell_length_c 31.5007(4)
_cell_measurement_reflns_used 17270
_cell_measurement_temperature 100(2)
_cell_measurement_theta_max 78.4400
_cell_measurement_theta_min 5.3660
_cell_volume 4219.07(9)
_computing_cell_refinement 'CrysAlisPro 1.171.40.84a (Rigaku OD, 2020)'
_computing_data_collection 'CrysAlisPro 1.171.40.84a (Rigaku OD, 2020)'
_computing_data_reduction 'CrysAlisPro 1.171.40.84a (Rigaku OD, 2020)'
_computing_molecular_graphics 'Olex2 (Dolomanov et al., 2009)'
_computing_publication_material 'Olex2 (Dolomanov et al., 2009)'
_computing_structure_refinement 'SHELXL-2014/7 (Sheldrick, 2014)'
_diffrn_ambient_temperature 100(2)
_diffrn_detector_area_resol_mean 5.8140
_diffrn_measured_fraction_theta_full 0.991
_diffrn_measured_fraction_theta_max 0.991
_diffrn_measurement_device_type 'ROD, Synergy Custom DW system, Pilatus 200K'
_diffrn_measurement_method '\w scans'
_diffrn_radiation_type CuK\a
_diffrn_radiation_wavelength 1.54184
_diffrn_reflns_av_R_equivalents 0.0410
_diffrn_reflns_av_unetI/netI 0.0356
_diffrn_reflns_Laue_measured_fraction_full 0.991
_diffrn_reflns_Laue_measured_fraction_max 0.991
_diffrn_reflns_limit_h_max 21
_diffrn_reflns_limit_h_min -21
_diffrn_reflns_limit_k_max 10
_diffrn_reflns_limit_k_min -9
_diffrn_reflns_limit_l_max 39
_diffrn_reflns_limit_l_min -39
_diffrn_reflns_number 26165
_diffrn_reflns_point_group_measured_fraction_full 0.991
_diffrn_reflns_point_group_measured_fraction_max 0.991
_diffrn_reflns_theta_full 74.000
_diffrn_reflns_theta_max 74.480
_diffrn_reflns_theta_min 5.348
_diffrn_source 'Rotating-anode X-ray tube'
_exptl_absorpt_coefficient_mu 0.873
_exptl_absorpt_correction_T_max 1.00000
_exptl_absorpt_correction_T_min 0.89090
_exptl_absorpt_correction_type multi-scan
_exptl_absorpt_process_details
;
Olex2 1.2
(compiled 2018.05.29 svn.r3508 for OlexSys, GUI svn.r5506)
;
_exptl_crystal_colour colourless
_exptl_crystal_density_diffrn 1.387
_exptl_crystal_description block
_exptl_crystal_F_000 1856
_exptl_crystal_recrystallization_method 'Re-crystallisation from solvent: 30% ethyl acetate in hexanes'
_exptl_crystal_size_max 0.370
_exptl_crystal_size_mid 0.240
_exptl_crystal_size_min 0.120
_refine_diff_density_max 0.277
_refine_diff_density_min -0.240
_refine_diff_density_rms 0.057
_refine_ls_extinction_method none
_refine_ls_goodness_of_fit_ref 1.083
_refine_ls_hydrogen_treatment mixed
_refine_ls_matrix_type full
_refine_ls_number_parameters 299
_refine_ls_number_reflns 4271
_refine_ls_number_restraints 0
_refine_ls_restrained_S_all 1.083
_refine_ls_R_factor_all 0.0451
_refine_ls_R_factor_gt 0.0423
_refine_ls_shift/su_max 0.001
_refine_ls_shift/su_mean 0.000
_refine_ls_structure_factor_coef Fsqd
_refine_ls_weighting_details 'w=1/[\s^2^(Fo^2^)+(0.0667P)^2^+2.6239P] where P=(Fo^2^+2Fc^2^)/3'
_refine_ls_weighting_scheme calc
_refine_ls_wR_factor_gt 0.1139
_refine_ls_wR_factor_ref 0.1168
_reflns_Friedel_coverage 0.000
_reflns_number_gt 3926
_reflns_number_total 4271
_reflns_threshold_expression 'I > 2\s(I)'
_cod_data_source_file d3sc03222a1.cif
_cod_data_source_block KGoyal001_Sarpong
_cod_depositor_comments 'Adding full bibliography for 1570039--1570041.cif.'
_cod_original_sg_symbol_H-M 'C 2/c'
_cod_database_code 1570040
_shelx_shelxl_version_number 2014/7
_shelx_space_group_comment
;
The symmetry employed for this shelxl refinement is uniquely defined
by the following loop, which should always be used as a source of
symmetry information in preference to the above space-group names.
They are only intended as comments.
;
_shelx_estimated_absorpt_t_min 0.738
_shelx_estimated_absorpt_t_max 0.902

loop_
_space_group_symop_operation_xyz
'x, y, z'
'-x, y, -z+1/2'
'x+1/2, y+1/2, z'
'-x+1/2, y+1/2, -z+1/2'
'-x, -y, -z'
'x, -y, z-1/2'
'-x+1/2, -y+1/2, -z'
'x+1/2, -y+1/2, z-1/2'

loop_
_atom_site_label
_atom_site_type_symbol
_atom_site_fract_x
_atom_site_fract_y
_atom_site_fract_z
_atom_site_U_iso_or_equiv
_atom_site_adp_type
_atom_site_occupancy
_atom_site_site_symmetry_order
_atom_site_calc_flag
_atom_site_refinement_flags_posn
_atom_site_refinement_flags_adp
_atom_site_refinement_flags_occupancy
_atom_site_disorder_assembly
_atom_site_disorder_group
C1 C 0.39911(7) 0.54525(15) 0.49032(4) 0.0200(2) Uani 1 1 d . . . . .
C2 C 0.37703(7) 0.41761(15) 0.51814(4) 0.0197(2) Uani 1 1 d . . . . .
C3 C 0.34508(7) 0.45471(15) 0.55751(4) 0.0190(2) Uani 1 1 d . . . . .
C4 C 0.26572(7) 0.56156(15) 0.54588(4) 0.0214(3) Uani 1 1 d . . . . .
H4A H 0.2500 0.5905 0.5142 0.026 Uiso 1 1 calc R U . . .
H4B H 0.2206 0.5014 0.5531 0.026 Uiso 1 1 calc R U . . .
C5 C 0.28729(8) 0.71342(15) 0.57380(4) 0.0231(3) Uani 1 1 d . . . . .
H5 H 0.2509 0.8023 0.5733 0.028 Uiso 1 1 calc R U . . .
C6 C 0.36210(8) 0.71107(15) 0.59918(4) 0.0226(3) Uani 1 1 d . . . . .
H6 H 0.3851 0.7981 0.6187 0.027 Uiso 1 1 calc R U . . .
C7 C 0.40688(8) 0.55588(15) 0.59394(4) 0.0209(3) Uani 1 1 d . . . . .
H7A H 0.4224 0.4934 0.6219 0.025 Uiso 1 1 calc R U . . .
H7B H 0.4562 0.5819 0.5845 0.025 Uiso 1 1 calc R U . . .
C8 C 0.33261(7) 0.28181(15) 0.57236(4) 0.0204(3) Uani 1 1 d . . . . .
C9 C 0.30010(8) 0.25005(16) 0.61062(4) 0.0224(3) Uani 1 1 d . . . . .
C10 C 0.25870(10) 0.04386(18) 0.65301(5) 0.0332(3) Uani 1 1 d . . . . .
H10A H 0.2088 0.1056 0.6512 0.050 Uiso 1 1 calc R U . . .
H10B H 0.2986 0.0708 0.6806 0.050 Uiso 1 1 calc R U . . .
H10C H 0.2472 -0.0749 0.6521 0.050 Uiso 1 1 calc R U . . .
C11 C 0.35537(8) 0.16773(15) 0.54668(4) 0.0221(3) Uani 1 1 d . . . . .
H11 H 0.3539 0.0514 0.5503 0.026 Uiso 1 1 calc R U . . .
C12 C 0.38257(8) 0.25299(15) 0.51250(4) 0.0214(3) Uani 1 1 d . . . . .
H12 H 0.4012 0.2014 0.4899 0.026 Uiso 1 1 calc R U . . .
C13 C 0.42957(7) 0.87964(15) 0.41093(4) 0.0206(2) Uani 1 1 d . . . . .
C14 C 0.42727(7) 1.00859(15) 0.37794(4) 0.0202(3) Uani 1 1 d . . . . .
C15 C 0.41594(7) 0.97378(15) 0.32956(4) 0.0201(3) Uani 1 1 d . . . . .
C16 C 0.33506(8) 0.87891(16) 0.30869(4) 0.0259(3) Uani 1 1 d . . . . .
H16A H 0.3059 0.8536 0.3312 0.031 Uiso 1 1 calc R U . . .
H16B H 0.2993 0.9447 0.2849 0.031 Uiso 1 1 calc R U . . .
C17 C 0.36191(10) 0.72343(17) 0.29078(5) 0.0328(3) Uani 1 1 d . . . . .
H17 H 0.3257 0.6395 0.2766 0.039 Uiso 1 1 calc R U . . .
C18 C 0.44059(10) 0.71523(17) 0.29680(5) 0.0328(3) Uani 1 1 d . . . . .
H18 H 0.4669 0.6246 0.2873 0.039 Uiso 1 1 calc R U . . .
C19 C 0.48473(8) 0.86278(16) 0.32005(4) 0.0255(3) Uani 1 1 d . . . . .
H19A H 0.5137 0.9216 0.3012 0.031 Uiso 1 1 calc R U . . .
H19B H 0.5241 0.8300 0.3478 0.031 Uiso 1 1 calc R U . . .
C20 C 0.41556(7) 1.14743(15) 0.31223(4) 0.0204(3) Uani 1 1 d . . . . .
C21 C 0.40410(7) 1.18299(15) 0.26500(4) 0.0211(3) Uani 1 1 d . . . . .
C22 C 0.38791(9) 1.38988(18) 0.21072(4) 0.0282(3) Uani 1 1 d . . . . .
H22A H 0.3398 1.3339 0.1928 0.042 Uiso 1 1 calc R U . . .
H22B H 0.4354 1.3562 0.2010 0.042 Uiso 1 1 calc R U . . .
H22C H 0.3807 1.5097 0.2074 0.042 Uiso 1 1 calc R U . . .
C23 C 0.42485(8) 1.25959(16) 0.34484(4) 0.0222(3) Uani 1 1 d . . . . .
H23 H 0.4265 1.3760 0.3415 0.027 Uiso 1 1 calc R U . . .
C24 C 0.43189(8) 1.17222(16) 0.38605(4) 0.0233(3) Uani 1 1 d . . . . .
H24 H 0.4386 1.2223 0.4141 0.028 Uiso 1 1 calc R U . . .
O1 O 0.41617(6) 0.49285(12) 0.45459(3) 0.0265(2) Uani 1 1 d . . . . .
O2 O 0.40047(6) 0.69390(11) 0.50082(3) 0.0246(2) Uani 1 1 d . . . . .
O3 O 0.28404(7) 0.35687(12) 0.63378(3) 0.0331(2) Uani 1 1 d . . . . .
O4 O 0.29043(6) 0.08795(12) 0.61644(3) 0.0286(2) Uani 1 1 d . . . . .
O5 O 0.43519(6) 0.93064(12) 0.45096(3) 0.0256(2) Uani 1 1 d . . . . .
O6 O 0.42548(6) 0.73081(12) 0.40022(3) 0.0276(2) Uani 1 1 d . . . . .
O7 O 0.39885(7) 1.07870(12) 0.23709(3) 0.0333(2) Uani 1 1 d . . . . .
O8 O 0.39946(6) 1.34548(12) 0.25640(3) 0.0281(2) Uani 1 1 d . . . . .
H1 H 0.4249(17) 0.582(4) 0.4364(10) 0.077(8) Uiso 1 1 d . . . . .
H5A H 0.4319(16) 0.845(4) 0.4710(9) 0.067(7) Uiso 1 1 d . . . . .

loop_
_atom_site_aniso_label
_atom_site_aniso_U_11
_atom_site_aniso_U_22
_atom_site_aniso_U_33
_atom_site_aniso_U_23
_atom_site_aniso_U_13
_atom_site_aniso_U_12
C1 0.0222(6) 0.0180(6) 0.0202(6) 0.0000(4) 0.0065(4) 0.0010(4)
C2 0.0223(6) 0.0175(6) 0.0193(5) -0.0001(4) 0.0056(4) -0.0008(4)
C3 0.0224(6) 0.0158(6) 0.0194(5) 0.0001(4) 0.0066(4) -0.0001(4)
C4 0.0222(6) 0.0187(6) 0.0235(6) -0.0001(5) 0.0064(5) 0.0013(4)
C5 0.0297(6) 0.0161(6) 0.0252(6) 0.0004(5) 0.0103(5) 0.0027(5)
C6 0.0320(6) 0.0151(5) 0.0217(6) -0.0016(4) 0.0089(5) -0.0011(5)
C7 0.0245(6) 0.0171(6) 0.0209(6) -0.0015(4) 0.0055(5) -0.0011(4)
C8 0.0228(6) 0.0172(6) 0.0214(6) 0.0011(4) 0.0058(5) -0.0012(4)
C9 0.0259(6) 0.0179(6) 0.0239(6) 0.0019(5) 0.0075(5) -0.0008(5)
C10 0.0435(8) 0.0270(7) 0.0365(8) 0.0098(6) 0.0234(6) 0.0035(6)
C11 0.0272(6) 0.0159(6) 0.0233(6) -0.0001(4) 0.0071(5) -0.0026(5)
C12 0.0256(6) 0.0185(6) 0.0208(6) -0.0018(4) 0.0071(5) -0.0005(4)
C13 0.0228(6) 0.0185(6) 0.0222(6) 0.0001(5) 0.0089(4) 0.0002(5)
C14 0.0217(5) 0.0189(6) 0.0213(6) 0.0003(4) 0.0082(4) -0.0005(4)
C15 0.0246(6) 0.0161(6) 0.0209(6) 0.0004(4) 0.0082(5) 0.0001(4)
C16 0.0293(6) 0.0205(6) 0.0272(6) -0.0019(5) 0.0064(5) -0.0049(5)
C17 0.0492(9) 0.0194(6) 0.0303(7) -0.0051(5) 0.0111(6) -0.0069(6)
C18 0.0528(9) 0.0178(6) 0.0320(7) -0.0026(5) 0.0188(6) 0.0041(6)
C19 0.0304(6) 0.0210(6) 0.0281(6) 0.0032(5) 0.0132(5) 0.0059(5)
C20 0.0213(5) 0.0172(6) 0.0234(6) 0.0008(4) 0.0072(4) 0.0001(4)
C21 0.0225(6) 0.0186(6) 0.0224(6) 0.0004(5) 0.0063(4) 0.0009(4)
C22 0.0371(7) 0.0276(7) 0.0204(6) 0.0051(5) 0.0084(5) 0.0025(6)
C23 0.0276(6) 0.0168(6) 0.0232(6) 0.0001(5) 0.0085(5) -0.0024(5)
C24 0.0293(6) 0.0199(6) 0.0222(6) -0.0010(5) 0.0095(5) -0.0028(5)
O1 0.0387(5) 0.0210(5) 0.0239(5) 0.0023(3) 0.0155(4) 0.0028(4)
O2 0.0331(5) 0.0163(4) 0.0264(5) 0.0011(3) 0.0114(4) -0.0003(3)
O3 0.0526(6) 0.0217(5) 0.0323(5) -0.0022(4) 0.0240(5) -0.0014(4)
O4 0.0420(5) 0.0174(4) 0.0324(5) 0.0037(4) 0.0205(4) -0.0010(4)
O5 0.0331(5) 0.0241(5) 0.0217(4) 0.0023(4) 0.0113(4) -0.0003(4)
O6 0.0391(5) 0.0176(4) 0.0284(5) 0.0021(4) 0.0131(4) 0.0004(4)
O7 0.0532(7) 0.0236(5) 0.0232(5) -0.0026(4) 0.0102(4) 0.0052(4)
O8 0.0468(6) 0.0184(5) 0.0197(5) 0.0023(3) 0.0097(4) -0.0005(4)

loop_
_atom_type_symbol
_atom_type_description
_atom_type_scat_dispersion_real
_atom_type_scat_dispersion_imag
_atom_type_scat_source
C C 0.0181 0.0091 'International Tables Vol C Tables 4.2.6.8 and 6.1.1.4'
H H 0.0000 0.0000 'International Tables Vol C Tables 4.2.6.8 and 6.1.1.4'
O O 0.0492 0.0322 'International Tables Vol C Tables 4.2.6.8 and 6.1.1.4'

loop_
_geom_angle_atom_site_label_1
_geom_angle_atom_site_label_2
_geom_angle_atom_site_label_3
_geom_angle
_geom_angle_site_symmetry_1
_geom_angle_site_symmetry_3
_geom_angle_publ_flag
O2 C1 O1 123.33(11) . . ?
O2 C1 C2 120.76(11) . . ?
O1 C1 C2 115.91(11) . . ?
C12 C2 C1 125.33(11) . . ?
C12 C2 C3 110.91(11) . . ?
C1 C2 C3 123.75(11) . . ?
C8 C3 C2 100.44(9) . . ?
C8 C3 C4 113.50(10) . . ?
C2 C3 C4 113.29(10) . . ?
C8 C3 C7 112.33(10) . . ?
C2 C3 C7 112.51(10) . . ?
C4 C3 C7 105.07(9) . . ?
C5 C4 C3 104.41(10) . . ?
C6 C5 C4 113.20(11) . . ?
C5 C6 C7 112.82(11) . . ?
C6 C7 C3 104.45(10) . . ?
C11 C8 C9 126.83(11) . . ?
C11 C8 C3 111.24(11) . . ?
C9 C8 C3 121.93(11) . . ?
O3 C9 O4 124.17(12) . . ?
O3 C9 C8 124.21(12) . . ?
O4 C9 C8 111.62(11) . . ?
C8 C11 C12 108.51(11) . . ?
C2 C12 C11 108.89(11) . . ?
O6 C13 O5 123.42(11) . . ?
O6 C13 C14 120.43(11) . . ?
O5 C13 C14 116.14(11) . . ?
C24 C14 C13 125.18(12) . . ?
C24 C14 C15 111.11(11) . . ?
C13 C14 C15 123.67(11) . . ?
C20 C15 C14 100.28(10) . . ?
C20 C15 C16 112.63(10) . . ?
C14 C15 C16 112.32(10) . . ?
C20 C15 C19 113.35(10) . . ?
C14 C15 C19 113.18(10) . . ?
C16 C15 C19 105.34(10) . . ?
C17 C16 C15 104.11(11) . . ?
C18 C17 C16 113.11(13) . . ?
C17 C18 C19 113.47(12) . . ?
C18 C19 C15 103.93(11) . . ?
C23 C20 C21 126.43(11) . . ?
C23 C20 C15 111.33(11) . . ?
C21 C20 C15 122.22(11) . . ?
O7 C21 O8 123.42(12) . . ?
O7 C21 C20 124.27(12) . . ?
O8 C21 C20 112.31(11) . . ?
C20 C23 C24 108.53(11) . . ?
C14 C24 C23 108.76(11) . . ?
C9 O4 C10 115.95(11) . . ?
C21 O8 C22 115.48(10) . . ?

loop_
_geom_bond_atom_site_label_1
_geom_bond_atom_site_label_2
_geom_bond_distance
_geom_bond_site_symmetry_2
_geom_bond_publ_flag
C1 O2 1.2467(16) . ?
C1 O1 1.3057(15) . ?
C1 C2 1.4670(17) . ?
C2 C12 1.3512(17) . ?
C2 C3 1.5112(16) . ?
C3 C8 1.5087(16) . ?
C3 C4 1.5722(17) . ?
C3 C7 1.5730(16) . ?
C4 C5 1.5007(17) . ?
C5 C6 1.3218(19) . ?
C6 C7 1.5038(17) . ?
C8 C11 1.3507(18) . ?
C8 C9 1.4768(17) . ?
C9 O3 1.2087(17) . ?
C9 O4 1.3415(16) . ?
C10 O4 1.4414(16) . ?
C11 C12 1.4545(17) . ?
C13 O6 1.2483(16) . ?
C13 O5 1.3062(16) . ?
C13 C14 1.4663(17) . ?
C14 C24 1.3476(18) . ?
C14 C15 1.5116(16) . ?
C15 C20 1.5076(16) . ?
C15 C16 1.5707(17) . ?
C15 C19 1.5725(17) . ?
C16 C17 1.5000(19) . ?
C17 C18 1.313(2) . ?
C18 C19 1.499(2) . ?
C20 C23 1.3488(18) . ?
C20 C21 1.4774(17) . ?
C21 O7 1.2052(17) . ?
C21 O8 1.3414(16) . ?
C22 O8 1.4457(15) . ?
C23 C24 1.4556(17) . ?

loop_
_geom_torsion_atom_site_label_1
_geom_torsion_atom_site_label_2
_geom_torsion_atom_site_label_3
_geom_torsion_atom_site_label_4
_geom_torsion
_geom_torsion_site_symmetry_1
_geom_torsion_site_symmetry_2
_geom_torsion_site_symmetry_3
_geom_torsion_site_symmetry_4
_geom_torsion_publ_flag
O2 C1 C2 C12 -172.00(12) . . . . ?
O1 C1 C2 C12 8.47(19) . . . . ?
O2 C1 C2 C3 7.68(19) . . . . ?
O1 C1 C2 C3 -171.85(11) . . . . ?
C12 C2 C3 C8 -0.83(14) . . . . ?
C1 C2 C3 C8 179.46(11) . . . . ?
C12 C2 C3 C4 -122.20(12) . . . . ?
C1 C2 C3 C4 58.08(15) . . . . ?
C12 C2 C3 C7 118.81(12) . . . . ?
C1 C2 C3 C7 -60.91(15) . . . . ?
C8 C3 C4 C5 125.23(11) . . . . ?
C2 C3 C4 C5 -121.06(11) . . . . ?
C7 C3 C4 C5 2.14(12) . . . . ?
C3 C4 C5 C6 -1.19(14) . . . . ?
C4 C5 C6 C7 -0.38(16) . . . . ?
C5 C6 C7 C3 1.76(14) . . . . ?
C8 C3 C7 C6 -126.17(11) . . . . ?
C2 C3 C7 C6 121.36(11) . . . . ?
C4 C3 C7 C6 -2.33(12) . . . . ?
C2 C3 C8 C11 1.33(14) . . . . ?
C4 C3 C8 C11 122.56(12) . . . . ?
C7 C3 C8 C11 -118.44(12) . . . . ?
C2 C3 C8 C9 -179.17(11) . . . . ?
C4 C3 C8 C9 -57.95(15) . . . . ?
C7 C3 C8 C9 61.06(15) . . . . ?
C11 C8 C9 O3 176.48(14) . . . . ?
C3 C8 C9 O3 -2.9(2) . . . . ?
C11 C8 C9 O4 -3.66(19) . . . . ?
C3 C8 C9 O4 176.93(11) . . . . ?
C9 C8 C11 C12 179.18(12) . . . . ?
C3 C8 C11 C12 -1.36(15) . . . . ?
C1 C2 C12 C11 179.81(12) . . . . ?
C3 C2 C12 C11 0.10(15) . . . . ?
C8 C11 C12 C2 0.79(15) . . . . ?
O6 C13 C14 C24 -179.46(13) . . . . ?
O5 C13 C14 C24 1.21(19) . . . . ?
O6 C13 C14 C15 3.10(19) . . . . ?
O5 C13 C14 C15 -176.24(11) . . . . ?
C24 C14 C15 C20 0.32(13) . . . . ?
C13 C14 C15 C20 178.08(11) . . . . ?
C24 C14 C15 C16 -119.50(12) . . . . ?
C13 C14 C15 C16 58.27(15) . . . . ?
C24 C14 C15 C19 121.37(12) . . . . ?
C13 C14 C15 C19 -60.86(15) . . . . ?
C20 C15 C16 C17 125.94(11) . . . . ?
C14 C15 C16 C17 -121.72(12) . . . . ?
C19 C15 C16 C17 1.91(13) . . . . ?
C15 C16 C17 C18 -1.26(16) . . . . ?
C16 C17 C18 C19 0.00(18) . . . . ?
C17 C18 C19 C15 1.26(16) . . . . ?
C20 C15 C19 C18 -125.48(11) . . . . ?
C14 C15 C19 C18 121.18(12) . . . . ?
C16 C15 C19 C18 -1.90(13) . . . . ?
C14 C15 C20 C23 -0.09(13) . . . . ?
C16 C15 C20 C23 119.51(12) . . . . ?
C19 C15 C20 C23 -121.02(12) . . . . ?
C14 C15 C20 C21 -178.63(10) . . . . ?
C16 C15 C20 C21 -59.03(15) . . . . ?
C19 C15 C20 C21 60.44(15) . . . . ?
C23 C20 C21 O7 177.28(13) . . . . ?
C15 C20 C21 O7 -4.4(2) . . . . ?
C23 C20 C21 O8 -3.24(18) . . . . ?
C15 C20 C21 O8 175.07(11) . . . . ?
C21 C20 C23 C24 178.31(12) . . . . ?
C15 C20 C23 C24 -0.15(15) . . . . ?
C13 C14 C24 C23 -178.15(12) . . . . ?
C15 C14 C24 C23 -0.43(15) . . . . ?
C20 C23 C24 C14 0.36(15) . . . . ?
O3 C9 O4 C10 0.0(2) . . . . ?
C8 C9 O4 C10 -179.85(12) . . . . ?
O7 C21 O8 C22 -0.29(19) . . . . ?
C20 C21 O8 C22 -179.78(11) . . . . ?
